data_1549982
loop_
_publ_author_name
'Lahmidi, Sanae'
'El Hafi, Mohamed'
'Moussaif, Ahmed'
'Benchidmi, Mohammed'
'Essassi, El Mokhtar'
'Mague, Joel T.'

_publ_section_title
;
 Ethyl
 2-(5-methyl-1,2,4-triazolo[1,5-<i>a</i>]pyrimidin-7-yl)pent-4-enoate
;
_journal_coeditor_code PK4019
_journal_issue 9
_journal_name_full IUCrData
_journal_page_first x181280
_journal_paper_doi 10.1107/S2414314618012804
_journal_volume 3
_journal_year 2018
_chemical_formula_iupac 'C13 H16 N4 O2'
_chemical_formula_moiety 'C13 H16 N4 O2'
_chemical_formula_sum 'C13 H16 N4 O2'
_chemical_formula_weight 260.30
_chemical_name_systematic
;
Ethyl 2-(5-methyl-1,2,4-triazolo[1,5-<i>a</i>]pyrimidin-7-yl)pent-4-enoate
;
_space_group_crystal_system monoclinic
_space_group_IT_number 14
_space_group_name_Hall '-P 2yn'
_space_group_name_H-M_alt 'P 1 21/n 1'
_symmetry_space_group_name_Hall '-P 2yn'
_symmetry_space_group_name_H-M 'P 1 21/n 1'
_atom_sites_solution_hydrogens mixed
_atom_sites_solution_primary direct
_atom_sites_solution_secondary difmap
_audit_creation_method SHELXL-2018/1
_cell_angle_alpha 90
_cell_angle_beta 112.161(7)
_cell_angle_gamma 90
_cell_formula_units_Z 4
_cell_length_a 9.069(5)
_cell_length_b 13.319(7)
_cell_length_c 11.851(7)
_cell_measurement_reflns_used 9961
_cell_measurement_temperature 120(2)
_cell_measurement_theta_max 28.958
_cell_measurement_theta_min 2.403
_cell_volume 1325.7(13)
_computing_cell_refinement
;
<i>SAINT</i> (Bruker, 2016)
;
_computing_data_collection
;
<i>APEX3</i> (Bruker, 2016)
;
_computing_data_reduction
;
<i>SAINT</i> (Bruker, 2016)
;
_computing_molecular_graphics
;
DIAMOND (Brandenburg & Putz, 2012)
;
_computing_publication_material
;
<i>SHELXTL</i> (Sheldrick, 2008)
;
_computing_structure_refinement
;
<i>SHELXL2018</i> (Sheldrick, 2015<i>b</i>)
;
_computing_structure_solution
;
<i>SHELXT</i> (Sheldrick, 2015<i>a</i>)
;
_diffrn_ambient_temperature 120(2)
_diffrn_detector_area_resol_mean 8.3333
_diffrn_measured_fraction_theta_full 0.999
_diffrn_measured_fraction_theta_max 0.981
_diffrn_measurement_device_type 'Bruker SMART APEX CCD'
_diffrn_measurement_method '\w and \f scans'
_diffrn_radiation_monochromator graphite
_diffrn_radiation_type MoK\a
_diffrn_radiation_wavelength 0.71073
_diffrn_reflns_av_R_equivalents 0.0395
_diffrn_reflns_av_unetI/netI 0.0246
_diffrn_reflns_limit_h_max 12
_diffrn_reflns_limit_h_min -12
_diffrn_reflns_limit_k_max 18
_diffrn_reflns_limit_k_min -17
_diffrn_reflns_limit_l_max 16
_diffrn_reflns_limit_l_min -15
_diffrn_reflns_number 24464
_diffrn_reflns_theta_full 28.750
_diffrn_reflns_theta_max 29.054
_diffrn_reflns_theta_min 2.404
_diffrn_source 'fine-focus sealed tube'
_exptl_absorpt_coefficient_mu 0.091
_exptl_absorpt_correction_T_max 0.98
_exptl_absorpt_correction_T_min 0.97
_exptl_absorpt_correction_type multi-scan
_exptl_absorpt_process_details
;
(SADABS; Krause <i>et al.</i>, 2015)
;
_exptl_crystal_colour colourless
_exptl_crystal_density_diffrn 1.304
_exptl_crystal_density_method 'not measured'
_exptl_crystal_description block
_exptl_crystal_F_000 552
_exptl_crystal_size_max 0.280
_exptl_crystal_size_mid 0.259
_exptl_crystal_size_min 0.229
_refine_diff_density_max 0.414
_refine_diff_density_min -0.180
_refine_ls_extinction_method none
_refine_ls_goodness_of_fit_ref 1.134
_refine_ls_hydrogen_treatment mixed
_refine_ls_matrix_type full
_refine_ls_number_parameters 225
_refine_ls_number_reflns 3472
_refine_ls_number_restraints 0
_refine_ls_restrained_S_all 1.134
_refine_ls_R_factor_all 0.0470
_refine_ls_R_factor_gt 0.0386
_refine_ls_shift/su_max 0.014
_refine_ls_shift/su_mean 0.001
_refine_ls_structure_factor_coef Fsqd
_refine_ls_weighting_details 'w=1/[\s^2^(Fo^2^)+(0.0711P)^2^+0.0365P] where P=(Fo^2^+2Fc^2^)/3'
_refine_ls_weighting_scheme calc
_refine_ls_wR_factor_gt 0.1109
_refine_ls_wR_factor_ref 0.1152
_reflns_number_gt 2810
_reflns_number_total 3472
_reflns_threshold_expression 'I > 2\s(I)'
_cod_data_source_file pk4019sup1.cif
_cod_data_source_block I
_cod_original_cell_volume 1325.8(13)
_cod_database_code 1549982
_shelx_space_group_comment
;
The symmetry employed for this shelxl refinement is uniquely defined
by the following loop, which should always be used as a source of
symmetry information in preference to the above space-group names.
They are only intended as comments.
;
_shelx_estimated_absorpt_t_min 0.975
_shelx_estimated_absorpt_t_max 0.979

loop_
_space_group_symop_operation_xyz
'x, y, z'
'-x+1/2, y+1/2, -z+1/2'
'-x, -y, -z'
'x-1/2, -y-1/2, z-1/2'

loop_
_atom_site_type_symbol
_atom_site_label
_atom_site_fract_x
_atom_site_fract_y
_atom_site_fract_z
_atom_site_U_iso_or_equiv
_atom_site_adp_type
_atom_site_calc_flag
_atom_site_occupancy
O O1 0.56233(10) 0.23682(6) 0.58967(7) 0.0344(2) Uani d 1
O O2 0.64639(8) 0.31664(5) 0.77039(6) 0.02493(18) Uani d 1
N N1 0.32526(10) 0.55771(6) 0.86016(8) 0.02209(19) Uani d 1
N N2 0.41823(10) 0.63445(6) 0.71457(8) 0.0239(2) Uani d 1
N N3 0.43853(9) 0.48972(6) 0.61662(7) 0.02074(19) Uani d 1
N N4 0.38663(9) 0.46935(5) 0.70826(7) 0.01672(18) Uani d 1
C C1 0.23525(14) 0.46863(8) 0.99890(11) 0.0300(2) Uani d 1
H H1A 0.272897 0.529471 1.047853 0.045 Uiso calc 0.5
H H1B 0.277616 0.409356 1.049848 0.045 Uiso calc 0.5
H H1C 0.118632 0.466814 0.966951 0.045 Uiso calc 0.5
H H1D 0.173199 0.407623 0.995248 0.045 Uiso calc 0.5
H H1E 0.168480 0.527738 0.993253 0.045 Uiso calc 0.5
H H1F 0.327464 0.470281 1.076151 0.045 Uiso calc 0.5
C C2 0.29106(11) 0.46900(7) 0.89531(9) 0.0209(2) Uani d 1
C C3 0.30429(11) 0.37708(7) 0.83846(9) 0.0196(2) Uani d 1
H H3 0.2757(14) 0.3120(9) 0.8652(11) 0.027(3) Uiso d 1
C C4 0.35412(11) 0.37704(6) 0.74367(8) 0.0176(2) Uani d 1
C C5 0.45486(12) 0.58899(7) 0.62636(9) 0.0231(2) Uani d 1
H H5 0.4937(15) 0.6272(8) 0.5704(11) 0.025(3) Uiso d 1
C C6 0.37471(11) 0.55701(7) 0.76663(9) 0.0188(2) Uani d 1
C C7 0.37022(12) 0.28654(7) 0.67375(9) 0.0199(2) Uani d 1
H H7 0.3497(13) 0.2254(9) 0.7171(11) 0.023(3) Uiso d 1
C C8 0.24441(12) 0.28407(8) 0.54242(9) 0.0230(2) Uani d 1
H H8A 0.2732(14) 0.3346(9) 0.4912(11) 0.025(3) Uiso d 1
H H8B 0.2499(14) 0.2163(9) 0.5127(11) 0.027(3) Uiso d 1
C C9 0.08070(12) 0.30597(8) 0.53659(10) 0.0258(2) Uani d 1
H H9 0.0388(16) 0.2663(10) 0.5872(12) 0.032(3) Uiso d 1
C C10 -0.01043(15) 0.37689(9) 0.46752(11) 0.0348(3) Uani d 1
H H10A 0.0325(18) 0.4190(11) 0.4135(14) 0.046(4) Uiso d 1
H H10B -0.1163(18) 0.3876(10) 0.4648(14) 0.046(4) Uiso d 1
C C11 0.53584(12) 0.27690(7) 0.67105(9) 0.0227(2) Uani d 1
C C12 0.80941(13) 0.31869(10) 0.77462(11) 0.0321(3) Uani d 1
H H12A 0.8249(16) 0.2611(10) 0.7309(13) 0.035(3) Uiso d 1
H H12B 0.8722(16) 0.3147(9) 0.8617(13) 0.033(3) Uiso d 1
C C13 0.84073(14) 0.41573(11) 0.72326(12) 0.0384(3) Uani d 1
H H13A 0.8213(18) 0.4730(11) 0.7691(15) 0.048(4) Uiso d 1
H H13B 0.9544(19) 0.4119(11) 0.7269(14) 0.048(4) Uiso d 1
H H13C 0.7697(18) 0.4231(11) 0.6367(14) 0.047(4) Uiso d 1

loop_
_atom_site_aniso_label
_atom_site_aniso_U_11
_atom_site_aniso_U_22
_atom_site_aniso_U_33
_atom_site_aniso_U_12
_atom_site_aniso_U_13
_atom_site_aniso_U_23
O1 0.0358(4) 0.0395(4) 0.0304(4) 0.0086(3) 0.0153(3) -0.0084(3)
O2 0.0220(4) 0.0319(4) 0.0213(4) 0.0054(3) 0.0086(3) 0.0003(3)
N1 0.0237(4) 0.0214(4) 0.0231(4) -0.0003(3) 0.0111(3) -0.0032(3)
N2 0.0272(4) 0.0193(4) 0.0269(5) -0.0022(3) 0.0123(4) 0.0002(3)
N3 0.0231(4) 0.0225(4) 0.0194(4) -0.0009(3) 0.0112(3) 0.0030(3)
N4 0.0178(4) 0.0173(4) 0.0165(4) 0.0000(3) 0.0081(3) -0.0003(3)
C1 0.0361(6) 0.0337(6) 0.0273(6) -0.0027(5) 0.0201(5) -0.0037(4)
C2 0.0201(4) 0.0230(5) 0.0202(5) 0.0004(4) 0.0083(4) -0.0017(3)
C3 0.0205(4) 0.0186(4) 0.0203(5) 0.0001(3) 0.0085(4) 0.0010(3)
C4 0.0165(4) 0.0165(4) 0.0188(5) 0.0010(3) 0.0057(3) 0.0011(3)
C5 0.0245(5) 0.0217(5) 0.0242(5) -0.0022(4) 0.0104(4) 0.0022(4)
C6 0.0181(4) 0.0167(4) 0.0206(5) 0.0005(3) 0.0062(4) -0.0015(3)
C7 0.0252(5) 0.0159(4) 0.0199(5) 0.0010(4) 0.0099(4) -0.0001(3)
C8 0.0284(5) 0.0207(5) 0.0197(5) -0.0022(4) 0.0089(4) -0.0022(4)
C9 0.0268(5) 0.0254(5) 0.0240(5) -0.0053(4) 0.0081(4) -0.0045(4)
C10 0.0317(6) 0.0358(6) 0.0316(6) 0.0027(5) 0.0060(5) -0.0027(5)
C11 0.0265(5) 0.0204(4) 0.0219(5) 0.0064(4) 0.0100(4) 0.0018(4)
C12 0.0211(5) 0.0476(7) 0.0277(6) 0.0110(5) 0.0094(4) 0.0019(5)
C13 0.0250(6) 0.0630(9) 0.0291(6) 0.0004(6) 0.0123(5) 0.0060(6)

loop_
_atom_type_symbol
_atom_type_description
_atom_type_scat_dispersion_real
_atom_type_scat_dispersion_imag
_atom_type_scat_source
C C 0.0033 0.0016 'International Tables Vol C Tables 4.2.6.8 and 6.1.1.4'
H H 0.0000 0.0000 'International Tables Vol C Tables 4.2.6.8 and 6.1.1.4'
N N 0.0061 0.0033 'International Tables Vol C Tables 4.2.6.8 and 6.1.1.4'
O O 0.0106 0.0060 'International Tables Vol C Tables 4.2.6.8 and 6.1.1.4'

loop_
_geom_angle_atom_site_label_1
_geom_angle_atom_site_label_2
_geom_angle_atom_site_label_3
_geom_angle
C11 O2 C12 116.85(9)
C2 N1 C6 116.29(8)
C6 N2 C5 102.29(9)
C5 N3 N4 100.91(8)
N3 N4 C4 127.07(8)
N3 N4 C6 110.26(8)
C4 N4 C6 122.65(9)
C2 C1 H1A 109.5
C2 C1 H1B 109.5
H1A C1 H1B 109.5
C2 C1 H1C 109.5
H1A C1 H1C 109.5
H1B C1 H1C 109.5
C2 C1 H1D 109.5
H1A C1 H1D 141.1
H1B C1 H1D 56.3
H1C C1 H1D 56.3
C2 C1 H1E 109.5
H1A C1 H1E 56.3
H1B C1 H1E 141.1
H1C C1 H1E 56.3
H1D C1 H1E 109.5
C2 C1 H1F 109.5
H1A C1 H1F 56.3
H1B C1 H1F 56.3
H1C C1 H1F 141.1
H1D C1 H1F 109.5
H1E C1 H1F 109.5
N1 C2 C3 123.03(10)
N1 C2 C1 116.90(9)
C3 C2 C1 120.07(9)
C4 C3 C2 120.31(9)
C4 C3 H3 118.2(7)
C2 C3 H3 121.5(7)
C3 C4 N4 115.52(8)
C3 C4 C7 126.04(9)
N4 C4 C7 118.41(9)
N3 C5 N2 117.37(9)
N3 C5 H5 120.3(7)
N2 C5 H5 122.4(7)
N2 C6 N1 128.65(9)
N2 C6 N4 109.18(9)
N1 C6 N4 122.17(9)
C4 C7 C11 112.47(8)
C4 C7 C8 112.63(8)
C11 C7 C8 109.71(9)
C4 C7 H7 106.9(7)
C11 C7 H7 108.3(6)
C8 C7 H7 106.6(7)
C9 C8 C7 112.78(9)
C9 C8 H8A 108.8(7)
C7 C8 H8A 109.5(7)
C9 C8 H8B 110.5(7)
C7 C8 H8B 105.3(7)
H8A C8 H8B 110.0(10)
C10 C9 C8 123.39(11)
C10 C9 H9 118.1(8)
C8 C9 H9 118.5(8)
C9 C10 H10A 118.7(8)
C9 C10 H10B 120.9(9)
H10A C10 H10B 120.4(12)
O1 C11 O2 124.92(10)
O1 C11 C7 123.51(9)
O2 C11 C7 111.56(8)
O2 C12 C13 110.25(9)
O2 C12 H12A 108.5(8)
C13 C12 H12A 112.2(8)
O2 C12 H12B 102.4(8)
C13 C12 H12B 110.6(8)
H12A C12 H12B 112.3(11)
C12 C13 H13A 110.0(9)
C12 C13 H13B 106.5(8)
H13A C13 H13B 113.7(12)
C12 C13 H13C 110.9(9)
H13A C13 H13C 108.1(12)
H13B C13 H13C 107.6(12)

loop_
_geom_bond_atom_site_label_1
_geom_bond_atom_site_label_2
_geom_bond_distance
O1 C11 1.2032(13)
O2 C11 1.3345(13)
O2 C12 1.4605(15)
N1 C2 1.3279(14)
N1 C6 1.3434(14)
N2 C6 1.3357(13)
N2 C5 1.3535(14)
N3 C5 1.3306(15)
N3 N4 1.3638(12)
N4 C4 1.3667(13)
N4 C6 1.3820(13)
C1 C2 1.4940(16)
C1 H1A 0.9800
C1 H1B 0.9800
C1 H1C 0.9800
C1 H1D 0.9800
C1 H1E 0.9800
C1 H1F 0.9800
C2 C3 1.4241(14)
C3 C4 1.3599(14)
C3 H3 0.990(12)
C4 C7 1.5008(14)
C5 H5 1.000(12)
C7 C11 1.5198(16)
C7 C8 1.5445(15)
C7 H7 1.017(12)
C8 C9 1.4889(16)
C8 H8A 1.005(12)
C8 H8B 0.977(12)
C9 C10 1.3172(17)
C9 H9 0.978(14)
C10 H10A 1.032(15)
C10 H10B 0.959(15)
C12 C13 1.501(2)
C12 H12A 0.965(14)
C12 H12B 0.974(14)
C13 H13A 0.990(16)
C13 H13B 1.017(16)
C13 H13C 0.989(15)

loop_
_geom_hbond_atom_site_label_D
_geom_hbond_atom_site_label_H
_geom_hbond_atom_site_label_A
_geom_hbond_site_symmetry_A
_geom_hbond_distance_DH
_geom_hbond_distance_HA
_geom_hbond_distance_DA
_geom_hbond_angle_DHA
_geom_hbond_publ_flag
C5 H5 O1 3_666 1.000(12) 2.532(12) 3.4147(19) 147.1(9) yes
C10 H10B Cg1 3_566 0.962(17) 2.747(18) 3.657(3) 143.9(13) yes

loop_
_geom_torsion_atom_site_label_1
_geom_torsion_atom_site_label_2
_geom_torsion_atom_site_label_3
_geom_torsion_atom_site_label_4
_geom_torsion
C5 N3 N4 C4 -177.92(9)
C5 N3 N4 C6 0.17(10)
C6 N1 C2 C3 -0.25(14)
C6 N1 C2 C1 -179.75(9)
N1 C2 C3 C4 0.13(15)
C1 C2 C3 C4 179.61(9)
C2 C3 C4 N4 -0.91(14)
C2 C3 C4 C7 -178.61(8)
N3 N4 C4 C3 179.76(8)
C6 N4 C4 C3 1.90(13)
N3 N4 C4 C7 -2.35(13)
C6 N4 C4 C7 179.78(8)
N4 N3 C5 N2 -0.23(11)
C6 N2 C5 N3 0.19(12)
C5 N2 C6 N1 -179.76(10)
C5 N2 C6 N4 -0.07(10)
C2 N1 C6 N2 -179.11(9)
C2 N1 C6 N4 1.22(14)
N3 N4 C6 N2 -0.07(10)
C4 N4 C6 N2 178.12(8)
N3 N4 C6 N1 179.66(8)
C4 N4 C6 N1 -2.16(14)
C3 C4 C7 C11 -125.28(10)
N4 C4 C7 C11 57.08(11)
C3 C4 C7 C8 110.12(12)
N4 C4 C7 C8 -67.52(12)
C4 C7 C8 C9 -46.69(12)
C11 C7 C8 C9 -172.79(8)
C7 C8 C9 C10 125.75(11)
C12 O2 C11 O1 5.43(15)
C12 O2 C11 C7 -175.66(8)
C4 C7 C11 O1 -151.70(10)
C8 C7 C11 O1 -25.51(13)
C4 C7 C11 O2 29.37(11)
C8 C7 C11 O2 155.55(8)
C11 O2 C12 C13 91.48(12)

_cod_database_fobs_code 1549982
